data_2020886
loop_
_publ_author_name
'Allan, Pamela'
'Arlin, Jean-Baptiste'
'Kennedy, Alan R.'
'Walls, Aiden'

_publ_section_title
;
 Mixed Ca/Sr salt forms of salicylic acid: tuning structure and aqueous
 solubility
;
_journal_coeditor_code EG3233
_journal_issue 2
_journal_name_full 'Acta Crystallographica Section C'
_journal_page_first
;
;
_journal_paper_doi 10.1107/S2053229617018265
_journal_volume 74
_journal_year 2018
_chemical_formula_iupac '[Ca0.83 Sr0.17 (C7 H5 O3)2 (H2 O)2]'
_chemical_formula_moiety 'C14 H14 Ca0.83 O8 Sr0.17'
_chemical_formula_sum 'C14 H14 Ca0.83 O8 Sr0.17'
_chemical_formula_weight 358.18
_chemical_name_systematic <i>catena</i>-Poly[[diaquacalcium(II)/strontium(II)]-bis(\m~2~-2-hydroxybenzoato)]
_space_group_crystal_system monoclinic
_space_group_IT_number 15
_space_group_name_Hall '-C 2yc'
_space_group_name_H-M_alt 'C 1 2/c 1'
_symmetry_space_group_name_Hall '-C 2yc'
_symmetry_space_group_name_H-M 'C 1 2/c 1'
_atom_sites_solution_hydrogens mixed
_audit_creation_method SHELXL-2014/7
_cell_angle_alpha 90
_cell_angle_beta 91.838(6)
_cell_angle_gamma 90
_cell_formula_units_Z 4
_cell_length_a 16.4921(10)
_cell_length_b 11.5345(8)
_cell_length_c 7.6679(5)
_cell_measurement_reflns_used 2211
_cell_measurement_temperature 150(2)
_cell_measurement_theta_max 30.0705
_cell_measurement_theta_min 3.3848
_cell_volume 1457.90(16)
_computing_cell_refinement
;
CrysAlis PRO (Agilent, 2014)
;
_computing_data_collection
;
CrysAlis PRO (Agilent, 2014)
;
_computing_data_reduction
;
CrysAlis PRO (Agilent, 2014)
;
_computing_molecular_graphics
;
Mercury (Macrae <i>et al.</i>,  2008)
;
_computing_publication_material
;
SHELXL2014 (Sheldrick, 2015)
;
_computing_structure_refinement
;
SHELXL2014 (Sheldrick, 2015)
;
_computing_structure_solution
;
SIR92 (Altomare <i>et al.</i>,  1994)
;
_diffrn_ambient_temperature 150(2)
_diffrn_measured_fraction_theta_full 0.998
_diffrn_measured_fraction_theta_max 0.998
_diffrn_measurement_device_type 'Oxford Diffraction Xcalibur E'
_diffrn_measurement_method 'omega scans'
_diffrn_radiation_type MoK\a
_diffrn_radiation_wavelength 0.71073
_diffrn_reflns_av_R_equivalents 0.0324
_diffrn_reflns_limit_h_max 18
_diffrn_reflns_limit_h_min -21
_diffrn_reflns_limit_k_max 14
_diffrn_reflns_limit_k_min -12
_diffrn_reflns_limit_l_max 9
_diffrn_reflns_limit_l_min -9
_diffrn_reflns_number 3241
_diffrn_reflns_theta_full 27.000
_diffrn_reflns_theta_max 27.494
_diffrn_reflns_theta_min 3.392
_diffrn_standards_interval_count 0
_diffrn_standards_interval_time 0
_diffrn_standards_number 0
_exptl_absorpt_coefficient_mu 1.011
_exptl_absorpt_correction_T_max 1.00000
_exptl_absorpt_correction_T_min 0.89574
_exptl_absorpt_correction_type multi-scan
_exptl_absorpt_process_details
;
(CrysAlis PRO; Oxford Diffraction, 2010)
;
_exptl_crystal_colour colourless
_exptl_crystal_density_diffrn 1.632
_exptl_crystal_description 'cut prism'
_exptl_crystal_F_000 740
_exptl_crystal_size_max 0.26
_exptl_crystal_size_mid 0.22
_exptl_crystal_size_min 0.12
_refine_diff_density_max 0.367
_refine_diff_density_min -0.377
_refine_ls_extinction_method none
_refine_ls_goodness_of_fit_ref 1.086
_refine_ls_hydrogen_treatment mixed
_refine_ls_matrix_type full
_refine_ls_number_parameters 118
_refine_ls_number_reflns 1659
_refine_ls_number_restraints 0
_refine_ls_restrained_S_all 1.086
_refine_ls_R_factor_all 0.0418
_refine_ls_R_factor_gt 0.0364
_refine_ls_shift/su_max 0.000
_refine_ls_shift/su_mean 0.000
_refine_ls_structure_factor_coef Fsqd
_refine_ls_weighting_details 'w=1/[\s^2^(Fo^2^)+(0.0457P)^2^] where P=(Fo^2^+2Fc^2^)/3'
_refine_ls_weighting_scheme calc
_refine_ls_wR_factor_gt 0.0861
_refine_ls_wR_factor_ref 0.0930
_reflns_number_gt 1494
_reflns_number_total 1659
_reflns_threshold_expression 'I > 2\s(I)'
_cod_data_source_file eg3233sup1.cif
_cod_data_source_block CaSr7030
_cod_database_code 2020886
_shelx_space_group_comment
;
The symmetry employed for this shelxl refinement is uniquely defined
by the following loop, which should always be used as a source of
symmetry information in preference to the above space-group names.
They are only intended as comments.
;

loop_
_space_group_symop_operation_xyz
'x, y, z'
'-x, y, -z+1/2'
'x+1/2, y+1/2, z'
'-x+1/2, y+1/2, -z+1/2'
'-x, -y, -z'
'x, -y, z-1/2'
'-x+1/2, -y+1/2, -z'
'x+1/2, -y+1/2, z-1/2'

loop_
_atom_site_type_symbol
_atom_site_label
_atom_site_fract_x
_atom_site_fract_y
_atom_site_fract_z
_atom_site_U_iso_or_equiv
_atom_site_adp_type
_atom_site_calc_flag
_atom_site_occupancy
Sr Sr1 0.5000 0.44817(4) -0.2500 0.01289(17) Uani d 0.165(3)
Ca Ca1 0.5000 0.44817(4) -0.2500 0.01289(17) Uani d 0.835(3)
O O1 0.25637(7) 0.25373(13) 0.26791(18) 0.0219(3) Uani d 1
O O2 0.37813(7) 0.39984(12) 0.26805(17) 0.0196(3) Uani d 1
O O3 0.45477(7) 0.39682(12) 0.03736(17) 0.0205(3) Uani d 1
O O1W 0.39825(8) 0.32205(14) -0.3747(2) 0.0264(4) Uani d 1
C C1 0.30155(10) 0.18853(17) 0.1580(2) 0.0176(4) Uani d 1
C C2 0.27293(11) 0.07830(19) 0.1139(2) 0.0217(4) Uani d 1
H H2 0.2225 0.0520 0.1553 0.026 Uiso calc 1
C C3 0.31847(12) 0.00760(18) 0.0095(3) 0.0238(5) Uani d 1
H H3 0.2993 -0.0680 -0.0189 0.029 Uiso calc 1
C C4 0.39199(13) 0.04538(18) -0.0547(3) 0.0248(5) Uani d 1
H H4 0.4233 -0.0044 -0.1247 0.030 Uiso calc 1
C C5 0.41889(11) 0.15622(17) -0.0154(2) 0.0203(4) Uani d 1
H H5 0.4683 0.1830 -0.0615 0.024 Uiso calc 1
C C6 0.37431(10) 0.22961(17) 0.0915(2) 0.0162(4) Uani d 1
C C7 0.40362(10) 0.34874(16) 0.1336(2) 0.0158(4) Uani d 1
H H1O 0.2801(18) 0.321(3) 0.280(4) 0.056(9) Uiso d 1
H H1W 0.3554(16) 0.290(2) -0.331(3) 0.046(8) Uiso d 1
H H2W 0.3898(16) 0.329(2) -0.486(4) 0.046(8) Uiso d 1

loop_
_atom_site_aniso_label
_atom_site_aniso_U_11
_atom_site_aniso_U_22
_atom_site_aniso_U_33
_atom_site_aniso_U_12
_atom_site_aniso_U_13
_atom_site_aniso_U_23
Sr1 0.0097(2) 0.0165(3) 0.0126(2) 0.000 0.00114(15) 0.000
Ca1 0.0097(2) 0.0165(3) 0.0126(2) 0.000 0.00114(15) 0.000
O1 0.0170(6) 0.0246(8) 0.0244(7) -0.0032(6) 0.0064(5) -0.0028(6)
O2 0.0178(6) 0.0214(8) 0.0196(7) -0.0031(6) 0.0032(5) -0.0026(6)
O3 0.0155(6) 0.0224(8) 0.0238(7) -0.0032(5) 0.0042(5) 0.0006(6)
O1W 0.0192(7) 0.0375(9) 0.0226(8) -0.0068(7) 0.0032(6) 0.0037(7)
C1 0.0160(8) 0.0213(10) 0.0153(8) 0.0006(8) -0.0014(7) 0.0019(8)
C2 0.0202(9) 0.0258(10) 0.0190(9) -0.0072(8) -0.0010(7) 0.0032(9)
C3 0.0322(10) 0.0177(10) 0.0211(10) -0.0061(9) -0.0057(8) 0.0012(9)
C4 0.0309(11) 0.0229(11) 0.0207(10) 0.0027(8) 0.0020(9) -0.0028(8)
C5 0.0189(8) 0.0224(10) 0.0197(9) -0.0002(8) 0.0015(7) 0.0004(8)
C6 0.0147(8) 0.0185(9) 0.0154(8) -0.0011(7) -0.0015(7) 0.0006(8)
C7 0.0097(7) 0.0191(9) 0.0182(9) 0.0020(7) -0.0029(7) 0.0006(8)

loop_
_atom_type_symbol
_atom_type_description
_atom_type_scat_dispersion_real
_atom_type_scat_dispersion_imag
_atom_type_scat_source
Sr Sr -1.5307 3.2498 'International Tables Vol C Tables 4.2.6.8 and 6.1.1.4'
Ca Ca 0.2262 0.3064 'International Tables Vol C Tables 4.2.6.8 and 6.1.1.4'
O O 0.0106 0.0060 'International Tables Vol C Tables 4.2.6.8 and 6.1.1.4'
C C 0.0033 0.0016 'International Tables Vol C Tables 4.2.6.8 and 6.1.1.4'
H H 0.0000 0.0000 'International Tables Vol C Tables 4.2.6.8 and 6.1.1.4'

loop_
_geom_angle_atom_site_label_1
_geom_angle_atom_site_label_2
_geom_angle_atom_site_label_3
_geom_angle_site_symmetry_1
_geom_angle_site_symmetry_3
_geom_angle
O1W Sr1 O1W . 2_654 105.26(8)
O1W Sr1 O3 . . 89.00(5)
O1W Sr1 O3 2_654 . 73.78(5)
O1W Sr1 O3 . 2_654 73.78(5)
O1W Sr1 O3 2_654 2_654 89.00(5)
O3 Sr1 O3 . 2_654 151.69(7)
O1W Sr1 O3 . 5_665 151.52(4)
O1W Sr1 O3 2_654 5_665 89.05(5)
O3 Sr1 O3 . 5_665 71.21(5)
O3 Sr1 O3 2_654 5_665 132.03(5)
O1W Sr1 O3 . 6_565 89.05(5)
O1W Sr1 O3 2_654 6_565 151.52(5)
O3 Sr1 O3 . 6_565 132.03(5)
O3 Sr1 O3 2_654 6_565 71.21(5)
O3 Sr1 O3 5_665 6_565 89.46(7)
O1W Sr1 O2 . 5_665 153.52(5)
O1W Sr1 O2 2_654 5_665 84.31(5)
O3 Sr1 O2 . 5_665 117.47(4)
O3 Sr1 O2 2_654 5_665 81.91(4)
O3 Sr1 O2 5_665 5_665 50.21(4)
O3 Sr1 O2 6_565 5_665 73.04(4)
O1W Sr1 O2 . 6_565 84.31(5)
O1W Sr1 O2 2_654 6_565 153.52(5)
O3 Sr1 O2 . 6_565 81.91(4)
O3 Sr1 O2 2_654 6_565 117.47(4)
O3 Sr1 O2 5_665 6_565 73.04(4)
O3 Sr1 O2 6_565 6_565 50.21(4)
O2 Sr1 O2 5_665 6_565 98.07(6)
O1W Sr1 C7 . 5_665 164.87(5)
O1W Sr1 C7 2_654 5_665 89.87(5)
O3 Sr1 C7 . 5_665 95.59(5)
O3 Sr1 C7 2_654 5_665 106.89(5)
O3 Sr1 C7 5_665 5_665 25.19(4)
O3 Sr1 C7 6_565 5_665 77.16(5)
O2 Sr1 C7 5_665 5_665 25.49(4)
O2 Sr1 C7 6_565 5_665 82.09(5)
O1W Sr1 C7 . 6_565 89.87(5)
O1W Sr1 C7 2_654 6_565 164.87(5)
O3 Sr1 C7 . 6_565 106.89(5)
O3 Sr1 C7 2_654 6_565 95.60(5)
O3 Sr1 C7 5_665 6_565 77.16(5)
O3 Sr1 C7 6_565 6_565 25.19(4)
O2 Sr1 C7 5_665 6_565 82.09(5)
O2 Sr1 C7 6_565 6_565 25.49(4)
C7 Sr1 C7 5_665 6_565 75.01(7)
O1W Sr1 Sr1 . 5_665 122.70(4)
O1W Sr1 Sr1 2_654 5_665 79.70(4)
O3 Sr1 Sr1 . 5_665 36.39(3)
O3 Sr1 Sr1 2_654 5_665 161.92(3)
O3 Sr1 Sr1 5_665 5_665 34.82(3)
O3 Sr1 Sr1 6_565 5_665 113.45(4)
O2 Sr1 Sr1 5_665 5_665 82.95(3)
O2 Sr1 Sr1 6_565 5_665 74.48(3)
C7 Sr1 Sr1 5_665 5_665 59.45(4)
C7 Sr1 Sr1 6_565 5_665 92.06(4)
O1W Sr1 Ca1 . 5_665 122.70(4)
O1W Sr1 Ca1 2_654 5_665 79.70(4)
O3 Sr1 Ca1 . 5_665 36.39(3)
O3 Sr1 Ca1 2_654 5_665 161.92(3)
O3 Sr1 Ca1 5_665 5_665 34.82(3)
O3 Sr1 Ca1 6_565 5_665 113.45(4)
O2 Sr1 Ca1 5_665 5_665 82.95(3)
O2 Sr1 Ca1 6_565 5_665 74.48(3)
C7 Sr1 Ca1 5_665 5_665 59.45(4)
C7 Sr1 Ca1 6_565 5_665 92.06(4)
Sr1 Sr1 Ca1 5_665 5_665 0.0
O1W Sr1 H2W . . 15.7(6)
O1W Sr1 H2W 2_654 . 112.4(6)
O3 Sr1 H2W . . 104.4(6)
O3 Sr1 H2W 2_654 . 61.2(5)
O3 Sr1 H2W 5_665 . 156.4(6)
O3 Sr1 H2W 6_565 . 76.4(6)
O2 Sr1 H2W 5_665 . 138.0(6)
O2 Sr1 H2W 6_565 . 83.4(6)
C7 Sr1 H2W 5_665 . 153.4(6)
C7 Sr1 H2W 6_565 . 82.3(6)
Sr1 Sr1 H2W 5_665 . 136.4(5)
Ca1 Sr1 H2W 5_665 . 136.4(5)
C1 O1 H1O . . 107.5(19)
C7 O2 Ca1 . 5_665 89.62(10)
C7 O2 Sr1 . 5_665 89.62(10)
Ca1 O2 Sr1 5_665 5_665 0.0
C7 O3 Sr1 . . 150.16(12)
C7 O3 Ca1 . 5_665 97.05(11)
Sr1 O3 Ca1 . 5_665 108.8
C7 O3 Sr1 . 5_665 97.05(11)
Sr1 O3 Sr1 . 5_665 108.79(5)
Ca1 O3 Sr1 5_665 5_665 0.0
Sr1 O1W H1W . . 132.2(17)
Sr1 O1W H2W . . 115.4(18)
H1W O1W H2W . . 108(2)
O1 C1 C2 . . 117.64(16)
O1 C1 C6 . . 121.87(17)
C2 C1 C6 . . 120.48(18)
C3 C2 C1 . . 119.53(17)
C3 C2 H2 . . 120.2
C1 C2 H2 . . 120.2
C2 C3 C4 . . 121.04(19)
C2 C3 H3 . . 119.5
C4 C3 H3 . . 119.5
C5 C4 C3 . . 119.26(19)
C5 C4 H4 . . 120.4
C3 C4 H4 . . 120.4
C4 C5 C6 . . 120.96(17)
C4 C5 H5 . . 119.5
C6 C5 H5 . . 119.5
C1 C6 C5 . . 118.66(17)
C1 C6 C7 . . 120.61(16)
C5 C6 C7 . . 120.73(16)
O3 C7 O2 . . 120.89(17)
O3 C7 C6 . . 119.73(16)
O2 C7 C6 . . 119.36(15)
O3 C7 Ca1 . 5_665 57.76(9)
O2 C7 Ca1 . 5_665 64.89(9)
C6 C7 Ca1 . 5_665 164.95(11)
O3 C7 Sr1 . 5_665 57.76(9)
O2 C7 Sr1 . 5_665 64.89(9)
C6 C7 Sr1 . 5_665 164.95(11)
Ca1 C7 Sr1 5_665 5_665 0.0

loop_
_geom_bond_atom_site_label_1
_geom_bond_atom_site_label_2
_geom_bond_site_symmetry_2
_geom_bond_distance
Sr1 O1W . 2.3968(15)
Sr1 O1W 2_654 2.3968(15)
Sr1 O3 . 2.4224(13)
Sr1 O3 2_654 2.4224(13)
Sr1 O3 5_665 2.5166(14)
Sr1 O3 6_565 2.5166(14)
Sr1 O2 5_665 2.6739(13)
Sr1 O2 6_565 2.6739(13)
Sr1 C7 5_665 2.9529(19)
Sr1 C7 6_565 2.9529(19)
Sr1 Sr1 5_665 4.0160(4)
Sr1 Ca1 5_665 4.0160(4)
Sr1 H2W . 2.87(3)
O1 C1 . 1.368(2)
O1 H1O . 0.87(3)
O2 C7 . 1.271(2)
O2 Ca1 5_665 2.6740(13)
O2 Sr1 5_665 2.6740(13)
O3 C7 . 1.266(2)
O3 Ca1 5_665 2.5166(14)
O3 Sr1 5_665 2.5166(14)
O1W H1W . 0.87(3)
O1W H2W . 0.86(3)
C1 C2 . 1.394(3)
C1 C6 . 1.401(2)
C2 C3 . 1.381(3)
C2 H2 . 0.9500
C3 C4 . 1.393(3)
C3 H3 . 0.9500
C4 C5 . 1.383(3)
C4 H4 . 0.9500
C5 C6 . 1.403(3)
C5 H5 . 0.9500
C6 C7 . 1.489(3)
C7 Ca1 5_665 2.9529(19)
C7 Sr1 5_665 2.9529(19)

loop_
_geom_hbond_atom_site_label_D
_geom_hbond_atom_site_label_H
_geom_hbond_atom_site_label_A
_geom_hbond_site_symmetry_A
_geom_hbond_distance_DH
_geom_hbond_distance_HA
_geom_hbond_distance_DA
_geom_hbond_angle_DHA
O1 H1O O2 . 0.87(3) 1.86(3) 2.6216(18) 145(3)
O1W H1W O1 7 0.87(3) 1.99(3) 2.8409(19) 166(3)
O1W H2W O2 1_554 0.86(3) 2.06(3) 2.891(2) 161(3)

loop_
_geom_torsion_atom_site_label_1
_geom_torsion_atom_site_label_2
_geom_torsion_atom_site_label_3
_geom_torsion_atom_site_label_4
_geom_torsion_site_symmetry_1
_geom_torsion_site_symmetry_4
_geom_torsion
O1 C1 C2 C3 . . -177.15(17)
C6 C1 C2 C3 . . 2.6(3)
C1 C2 C3 C4 . . -1.0(3)
C2 C3 C4 C5 . . -1.1(3)
C3 C4 C5 C6 . . 1.7(3)
O1 C1 C6 C5 . . 177.71(16)
C2 C1 C6 C5 . . -2.0(3)
O1 C1 C6 C7 . . -2.3(3)
C2 C1 C6 C7 . . 177.94(16)
C4 C5 C6 C1 . . -0.1(3)
C4 C5 C6 C7 . . 179.91(17)
Sr1 O3 C7 O2 . . -134.4(2)
Ca1 O3 C7 O2 5_665 . 15.83(17)
Sr1 O3 C7 O2 5_665 . 15.83(17)
Sr1 O3 C7 C6 . . 47.1(3)
Ca1 O3 C7 C6 5_665 . -162.68(13)
Sr1 O3 C7 C6 5_665 . -162.68(13)
Sr1 O3 C7 Ca1 . 5_665 -150.2(3)
Sr1 O3 C7 Ca1 5_665 5_665 0.0
Sr1 O3 C7 Sr1 . 5_665 -150.2(3)
Ca1 O3 C7 Sr1 5_665 5_665 0.0
Ca1 O2 C7 O3 5_665 . -14.77(16)
Sr1 O2 C7 O3 5_665 . -14.77(16)
Ca1 O2 C7 C6 5_665 . 163.75(14)
Sr1 O2 C7 C6 5_665 . 163.75(14)
Sr1 O2 C7 Ca1 5_665 5_665 0.0
Ca1 O2 C7 Sr1 5_665 5_665 0.0
C1 C6 C7 O3 . . -159.89(17)
C5 C6 C7 O3 . . 20.1(3)
C1 C6 C7 O2 . . 21.6(3)
C5 C6 C7 O2 . . -158.43(17)
C1 C6 C7 Ca1 . 5_665 124.1(4)
C5 C6 C7 Ca1 . 5_665 -55.9(5)
C1 C6 C7 Sr1 . 5_665 124.1(4)
C5 C6 C7 Sr1 . 5_665 -55.9(5)

_cod_database_fobs_code 2020886
